data_7001849
loop_
_publ_author_name
'Pritchard, Ruth'
'Lazar, Hanane'
'Barrett, Simon A.'
'Kilner, Colin A.'
'Asthana, Saket'
'Carbonera, Chiara'
'L\'etard, Jean-Fran\,cois'
'Halcrow, Malcolm A.'

_publ_section_title
;
 Thermal and light-induced spin-transitions in iron(ii) complexes of
 2,6-bis(4-halopyrazolyl)pyridines: the influence of polymorphism on a
 spin-crossover compound
;
_journal_issue 33
_journal_name_full 'Dalton Transactions'
_journal_page_first 6656
_journal_page_last 6666
_journal_paper_doi 10.1039/b907094j
_journal_year 2009
_chemical_formula_moiety 'C11 H7 Cl2 N5'
_chemical_formula_sum 'C11 H7 Cl2 N5'
_chemical_formula_weight 280.12
_chemical_name_systematic
;
2,6-bis(4-chloropyrazol-1-yl)pyridine
;
_space_group_IT_number 14
_symmetry_cell_setting monoclinic
_symmetry_space_group_name_Hall '-P 2ybc'
_symmetry_space_group_name_H-M 'P 1 21/c 1'
_atom_sites_solution_hydrogens geom
_atom_sites_solution_primary direct
_atom_sites_solution_secondary difmap
_audit_creation_method SHELXL-97
_cell_angle_alpha 90.00
_cell_angle_beta 104.231(9)
_cell_angle_gamma 90.00
_cell_formula_units_Z 4
_cell_length_a 16.329(3)
_cell_length_b 3.8130(7)
_cell_length_c 20.215(3)
_cell_measurement_reflns_used 2650
_cell_measurement_temperature 150(2)
_cell_measurement_theta_max 23.90
_cell_measurement_theta_min 2.88
_cell_volume 1220.0(4)
_computing_cell_refinement 'APEX 2 software, Bruker Nonius 2007'
_computing_data_collection 'APEX 2 software, Bruker Nonius 2007'
_computing_data_reduction 'SAINT, Bruker Nonius 2004'
_computing_molecular_graphics 'ORTEX (McArdle, 1995)'
_computing_publication_material 'local program'
_computing_structure_refinement 'SHELXL-97 (Sheldrick, 1997)'
_computing_structure_solution 'SHELXS-97 (Sheldrick, 1990)'
_diffrn_ambient_temperature 150(2)
_diffrn_detector_area_resol_mean '120 microns'
_diffrn_measured_fraction_theta_full 0.977
_diffrn_measured_fraction_theta_max 0.977
_diffrn_measurement_device_type 'Bruker X8 Apex diffractometer'
_diffrn_measurement_method 'Rotation images'
_diffrn_radiation_monochromator graphite
_diffrn_radiation_source 'rotating anode'
_diffrn_radiation_type MoK\a
_diffrn_radiation_wavelength 0.71073
_diffrn_reflns_av_R_equivalents 0.0622
_diffrn_reflns_av_sigmaI/netI 0.0776
_diffrn_reflns_limit_h_max 21
_diffrn_reflns_limit_h_min -22
_diffrn_reflns_limit_k_max 4
_diffrn_reflns_limit_k_min -5
_diffrn_reflns_limit_l_max 27
_diffrn_reflns_limit_l_min -25
_diffrn_reflns_number 14836
_diffrn_reflns_theta_full 29.35
_diffrn_reflns_theta_max 29.35
_diffrn_reflns_theta_min 1.29
_exptl_absorpt_coefficient_mu 0.520
_exptl_absorpt_correction_T_max 0.967
_exptl_absorpt_correction_T_min 0.728
_exptl_absorpt_correction_type multi-scan
_exptl_absorpt_process_details
;
Sheldrick, G. M. (2002). SADABS v. 2.03. University of
G/ottingen, Germany.
;
_exptl_crystal_colour colourless
_exptl_crystal_density_diffrn 1.525
_exptl_crystal_density_method 'not measured'
_exptl_crystal_description needle
_exptl_crystal_F_000 568
_exptl_crystal_size_max 0.51
_exptl_crystal_size_mid 0.07
_exptl_crystal_size_min 0.01
_refine_diff_density_max 1.254
_refine_diff_density_min -0.404
_refine_diff_density_rms 0.083
_refine_ls_extinction_method none
_refine_ls_goodness_of_fit_ref 1.030
_refine_ls_hydrogen_treatment constr
_refine_ls_matrix_type full
_refine_ls_number_parameters 163
_refine_ls_number_reflns 3276
_refine_ls_number_restraints 0
_refine_ls_restrained_S_all 1.030
_refine_ls_R_factor_all 0.1199
_refine_ls_R_factor_gt 0.0616
_refine_ls_shift/su_max 0.001
_refine_ls_shift/su_mean 0.000
_refine_ls_structure_factor_coef Fsqd
_refine_ls_weighting_details 'calc w=1/[\s^2^(Fo^2^)+(0.0594P)^2^+2.0231P] where P=(Fo^2^+2Fc^2^)/3'
_refine_ls_weighting_scheme calc
_refine_ls_wR_factor_gt 0.1420
_refine_ls_wR_factor_ref 0.1631
_reflns_number_gt 1899
_reflns_number_total 3276
_reflns_threshold_expression >2sigma(I)
_cod_data_source_file b907094j.txt
_cod_data_source_block rpppcl
_cod_depositor_comments
;
The following automatic conversions were performed:
'_symmetry_cell_setting' value 'Monoclinic' changed to 'monoclinic'
according to '/home/saulius/struct/CIF-dictionaries/cif_core.dic'
dictionary named 'cif_core.dic' version 2.4.1 from 2010-06-29.

Automatic conversion script
Id: cif_fix_enum 1527 2010-12-29 10:47:43Z saulius 
;
_cod_original_sg_symbol_H-M 'P 21/c'
_cod_database_code 7001849

loop_
_symmetry_equiv_pos_as_xyz
'x, y, z'
'-x, y+1/2, -z+1/2'
'-x, -y, -z'
'x, -y-1/2, z-1/2'

loop_
_atom_site_label
_atom_site_type_symbol
_atom_site_fract_x
_atom_site_fract_y
_atom_site_fract_z
_atom_site_U_iso_or_equiv
_atom_site_adp_type
_atom_site_occupancy
_atom_site_symmetry_multiplicity
_atom_site_calc_flag
_atom_site_refinement_flags
_atom_site_disorder_assembly
_atom_site_disorder_group
Cl1 Cl 0.60886(6) 0.5763(3) 0.84967(5) 0.0410(3) Uani 1 1 d . . .
N1 N 0.42290(18) 0.1955(9) 0.92158(13) 0.0318(7) Uani 1 1 d . . .
C1 C 0.4354(2) 0.4652(9) 0.82324(17) 0.0269(8) Uani 1 1 d . . .
H1 H 0.4211 0.5667 0.7790 0.032 Uiso 1 1 calc R . .
Cl2 Cl 0.16001(6) 0.9030(3) 0.50510(4) 0.0366(3) Uani 1 1 d . . .
N2 N 0.38107(17) 0.3181(8) 0.85780(13) 0.0264(7) Uani 1 1 d . . .
C2 C 0.5149(2) 0.4342(10) 0.86645(17) 0.0296(8) Uani 1 1 d . . .
N3 N 0.25935(17) 0.4013(8) 0.77103(13) 0.0238(6) Uani 1 1 d . . .
C3 C 0.5036(2) 0.2677(11) 0.92617(17) 0.0338(9) Uani 1 1 d . . .
H3 H 0.5483 0.2142 0.9648 0.041 Uiso 1 1 calc R . .
N4 N 0.14409(17) 0.5137(8) 0.67929(13) 0.0256(7) Uani 1 1 d . . .
C4 C 0.2914(2) 0.2824(9) 0.83463(16) 0.0244(7) Uani 1 1 d . . .
N5 N 0.05906(18) 0.5432(10) 0.65101(15) 0.0389(8) Uani 1 1 d . . .
C5 C 0.2432(2) 0.1380(9) 0.87647(16) 0.0274(8) Uani 1 1 d . . .
H5 H 0.2687 0.0599 0.9215 0.033 Uiso 1 1 calc R . .
C6 C 0.1561(2) 0.1143(10) 0.84892(17) 0.0306(8) Uani 1 1 d . . .
H6 H 0.1211 0.0151 0.8753 0.037 Uiso 1 1 calc R . .
C7 C 0.1199(2) 0.2349(10) 0.78306(17) 0.0297(8) Uani 1 1 d . . .
H7 H 0.0608 0.2203 0.7636 0.036 Uiso 1 1 calc R . .
C8 C 0.1748(2) 0.3781(9) 0.74718(15) 0.0241(7) Uani 1 1 d . . .
C9 C 0.0544(2) 0.6783(12) 0.58919(18) 0.0403(10) Uani 1 1 d . . .
H9 H 0.0029 0.7293 0.5567 0.048 Uiso 1 1 calc R . .
C10 C 0.1353(2) 0.7355(10) 0.57819(16) 0.0296(8) Uani 1 1 d . . .
C11 C 0.1922(2) 0.6274(9) 0.63676(16) 0.0257(7) Uani 1 1 d . . .
H11 H 0.2521 0.6309 0.6458 0.031 Uiso 1 1 calc R . .

loop_
_atom_site_aniso_label
_atom_site_aniso_U_11
_atom_site_aniso_U_22
_atom_site_aniso_U_33
_atom_site_aniso_U_23
_atom_site_aniso_U_13
_atom_site_aniso_U_12
Cl1 0.0313(5) 0.0343(6) 0.0557(6) 0.0023(5) 0.0075(4) 0.0015(4)
N1 0.0392(17) 0.0349(19) 0.0187(14) 0.0054(13) 0.0024(12) 0.0074(14)
C1 0.0333(18) 0.0238(19) 0.0227(16) 0.0030(14) 0.0054(14) 0.0027(15)
Cl2 0.0548(6) 0.0333(5) 0.0209(4) 0.0045(4) 0.0080(4) 0.0025(4)
N2 0.0366(16) 0.0250(17) 0.0169(13) 0.0032(12) 0.0053(11) 0.0033(13)
C2 0.0314(18) 0.0236(19) 0.0324(18) -0.0041(16) 0.0052(15) 0.0039(16)
N3 0.0326(15) 0.0219(15) 0.0174(12) 0.0010(12) 0.0067(11) 0.0012(13)
C3 0.041(2) 0.033(2) 0.0221(17) -0.0025(16) -0.0035(15) 0.0101(18)
N4 0.0293(15) 0.0260(17) 0.0212(13) 0.0018(12) 0.0055(11) 0.0003(12)
C4 0.0324(18) 0.0178(17) 0.0238(16) -0.0001(14) 0.0087(13) 0.0034(14)
N5 0.0291(16) 0.053(2) 0.0308(16) 0.0089(16) 0.0010(13) 0.0034(15)
C5 0.0406(19) 0.025(2) 0.0194(15) 0.0045(14) 0.0125(14) 0.0044(16)
C6 0.042(2) 0.027(2) 0.0278(17) 0.0016(16) 0.0162(15) -0.0020(16)
C7 0.0329(18) 0.027(2) 0.0295(18) 0.0017(16) 0.0075(14) -0.0018(16)
C8 0.0327(18) 0.0217(18) 0.0186(15) -0.0008(14) 0.0075(13) -0.0004(15)
C9 0.036(2) 0.056(3) 0.0263(18) 0.0086(19) 0.0025(15) 0.0058(19)
C10 0.042(2) 0.026(2) 0.0202(16) 0.0000(15) 0.0069(15) -0.0007(17)
C11 0.0296(17) 0.0241(19) 0.0238(16) 0.0031(15) 0.0071(13) 0.0004(15)

loop_
_atom_type_symbol
_atom_type_description
_atom_type_scat_dispersion_real
_atom_type_scat_dispersion_imag
_atom_type_scat_source
C C 0.0033 0.0016 'International Tables Vol C Tables 4.2.6.8 and 6.1.1.4'
H H 0.0000 0.0000 'International Tables Vol C Tables 4.2.6.8 and 6.1.1.4'
N N 0.0061 0.0033 'International Tables Vol C Tables 4.2.6.8 and 6.1.1.4'
Cl Cl 0.1484 0.1585 'International Tables Vol C Tables 4.2.6.8 and 6.1.1.4'

loop_
_geom_angle_atom_site_label_1
_geom_angle_atom_site_label_2
_geom_angle_atom_site_label_3
_geom_angle
_geom_angle_site_symmetry_1
_geom_angle_site_symmetry_3
_geom_angle_publ_flag
C3 N1 N2 104.4(3) . . ?
N2 C1 C2 105.5(3) . . ?
N2 C1 H1 127.3 . . ?
C2 C1 H1 127.3 . . ?
C1 N2 N1 112.3(3) . . ?
C1 N2 C4 127.5(3) . . ?
N1 N2 C4 120.3(3) . . ?
C1 C2 C3 106.2(3) . . ?
C1 C2 Cl1 126.0(3) . . ?
C3 C2 Cl1 127.8(3) . . ?
C4 N3 C8 116.3(3) . . ?
N1 C3 C2 111.6(3) . . ?
N1 C3 H3 124.2 . . ?
C2 C3 H3 124.2 . . ?
C11 N4 N5 113.0(3) . . ?
C11 N4 C8 126.4(3) . . ?
N5 N4 C8 120.5(3) . . ?
N3 C4 C5 124.5(3) . . ?
N3 C4 N2 114.1(3) . . ?
C5 C4 N2 121.4(3) . . ?
C9 N5 N4 104.0(3) . . ?
C6 C5 C4 116.9(3) . . ?
C6 C5 H5 121.6 . . ?
C4 C5 H5 121.6 . . ?
C7 C6 C5 120.6(3) . . ?
C7 C6 H6 119.7 . . ?
C5 C6 H6 119.7 . . ?
C6 C7 C8 116.7(3) . . ?
C6 C7 H7 121.6 . . ?
C8 C7 H7 121.6 . . ?
N3 C8 C7 124.9(3) . . ?
N3 C8 N4 113.8(3) . . ?
C7 C8 N4 121.3(3) . . ?
N5 C9 C10 111.5(3) . . ?
N5 C9 H9 124.2 . . ?
C10 C9 H9 124.2 . . ?
C11 C10 C9 106.2(3) . . ?
C11 C10 Cl2 126.1(3) . . ?
C9 C10 Cl2 127.7(3) . . ?
N4 C11 C10 105.3(3) . . ?
N4 C11 H11 127.3 . . ?
C10 C11 H11 127.3 . . ?

loop_
_geom_bond_atom_site_label_1
_geom_bond_atom_site_label_2
_geom_bond_distance
_geom_bond_site_symmetry_2
_geom_bond_publ_flag
Cl1 C2 1.738(4) . ?
N1 C3 1.327(5) . ?
N1 N2 1.384(4) . ?
C1 N2 1.376(4) . ?
C1 C2 1.380(5) . ?
C1 H1 0.9500 . ?
Cl2 C10 1.746(3) . ?
N2 C4 1.430(4) . ?
C2 C3 1.416(5) . ?
N3 C4 1.342(4) . ?
N3 C8 1.348(4) . ?
C3 H3 0.9500 . ?
N4 C11 1.370(4) . ?
N4 N5 1.370(4) . ?
N4 C8 1.437(4) . ?
C4 C5 1.401(5) . ?
N5 C9 1.336(5) . ?
C5 C6 1.398(5) . ?
C5 H5 0.9500 . ?
C6 C7 1.395(5) . ?
C6 H6 0.9500 . ?
C7 C8 1.396(5) . ?
C7 H7 0.9500 . ?
C9 C10 1.410(5) . ?
C9 H9 0.9500 . ?
C10 C11 1.377(5) . ?
C11 H11 0.9500 . ?

loop_
_cod_related_entry_id
_cod_related_entry_database
_cod_related_entry_code
1 ChemSpider 25945996
